data_4065858
loop_
_publ_author_name
'Sen, Sakya S.'
'Tav\<car, Ga\<sper'
'Roesky, Herbert W.'
'Kratzert, Daniel'
'Hey, Jakob'
'Stalke, Dietmar'

_publ_section_title
;
 Synthesis of a Stable Four-Membered Si2O2Ring and a Dimer with Two
 Four-Membered Si2O2Rings Bridged by Two Oxygen Atoms, with
 Five-Coordinate Silicon Atoms in Both Ring Systems
;
_journal_issue 10
_journal_name_full Organometallics
_journal_page_first 2343
_journal_paper_doi 10.1021/om100164u
_journal_volume 29
_journal_year 2010
_chemical_formula_moiety 'C60 H92 N8 O6 Si4, 0.5(C7 H8), 0.5(C7 H8)'
_chemical_formula_sum 'C67 H100 N8 O6 Si4'
_chemical_formula_weight 1225.91
_chemical_name_systematic
; 
 ? 
;
_space_group_IT_number 14
_symmetry_cell_setting monoclinic
_symmetry_space_group_name_Hall '-P 2yn'
_symmetry_space_group_name_H-M 'P 1 21/n 1'
_atom_sites_solution_hydrogens geom
_atom_sites_solution_primary direct
_atom_sites_solution_secondary difmap
_audit_creation_method SHELXL-97
_cell_angle_alpha 90.00
_cell_angle_beta 101.979(2)
_cell_angle_gamma 90.00
_cell_formula_units_Z 4
_cell_length_a 10.7264(16)
_cell_length_b 28.415(4)
_cell_length_c 23.012(3)
_cell_measurement_reflns_used 9893
_cell_measurement_temperature 100(2)
_cell_measurement_theta_max 21.3415
_cell_measurement_theta_min 2.3055
_cell_volume 6861.1(17)
_computing_cell_refinement 'SAINT V7.66A'
_computing_data_collection 'APEX2 v2009.11-0'
_computing_data_reduction 'SAINT V7.46A'
_computing_molecular_graphics 'XP in SHELXTL Version 2008/4 and XShell in SHELXTL Version 2008/4'
_computing_publication_material 'XP in SHELXTL Version 2008/4 and XShell in SHELXTL Version 2008/4'
_computing_structure_refinement 'SHELXL in SHELXTL 2008/4'
_computing_structure_solution 'SHELXS in SHELXTL 2008/4'
_diffrn_ambient_temperature 100(2)
_diffrn_measured_fraction_theta_full 0.999
_diffrn_measured_fraction_theta_max 0.999
_diffrn_measurement_device_type 'Bruker Smart Apex II with D8-Goniometer'
_diffrn_measurement_method 'omega scans'
_diffrn_radiation_monochromator 'INCOATEC Quazar mirror optics'
_diffrn_radiation_source 'INCOATEC Mo Microsource'
_diffrn_radiation_type MoK\a
_diffrn_radiation_wavelength 0.71073
_diffrn_reflns_av_R_equivalents 0.1051
_diffrn_reflns_av_sigmaI/netI 0.0482
_diffrn_reflns_limit_h_max 13
_diffrn_reflns_limit_h_min -13
_diffrn_reflns_limit_k_max 35
_diffrn_reflns_limit_k_min -35
_diffrn_reflns_limit_l_max 28
_diffrn_reflns_limit_l_min -28
_diffrn_reflns_number 162534
_diffrn_reflns_theta_full 26.37
_diffrn_reflns_theta_max 26.37
_diffrn_reflns_theta_min 1.15
_exptl_absorpt_coefficient_mu 0.141
_exptl_absorpt_correction_T_max 0.9916
_exptl_absorpt_correction_T_min 0.9156
_exptl_absorpt_correction_type multi-scan
_exptl_absorpt_process_details SADABS-2008/2
_exptl_crystal_density_diffrn 1.187
_exptl_crystal_density_method 'not measured'
_exptl_crystal_description block
_exptl_crystal_F_000 2648
_exptl_crystal_size_max 0.08
_exptl_crystal_size_mid 0.055
_exptl_crystal_size_min 0.03
_refine_diff_density_max 0.261
_refine_diff_density_min -0.337
_refine_diff_density_rms 0.052
_refine_ls_extinction_method none
_refine_ls_goodness_of_fit_ref 1.019
_refine_ls_hydrogen_treatment constr
_refine_ls_matrix_type full
_refine_ls_number_parameters 861
_refine_ls_number_reflns 14016
_refine_ls_number_restraints 219
_refine_ls_restrained_S_all 1.025
_refine_ls_R_factor_all 0.0635
_refine_ls_R_factor_gt 0.0422
_refine_ls_shift/su_max 0.001
_refine_ls_shift/su_mean 0.000
_refine_ls_structure_factor_coef Fsqd
_refine_ls_weighting_details 'calc w=1/[\s^2^(Fo^2^)+(0.0338P)^2^+4.9702P] where P=(Fo^2^+2Fc^2^)/3'
_refine_ls_weighting_scheme calc
_refine_ls_wR_factor_gt 0.0940
_refine_ls_wR_factor_ref 0.1053
_reflns_number_gt 10744
_reflns_number_total 14016
_reflns_threshold_expression >2sigma(I)
_cod_data_source_file om100164u_si_001.cif
_cod_data_source_block p21n80
_cod_original_cell_volume 6861.2(18)
_cod_original_sg_symbol_H-M P2(1)/n
_cod_database_code 4065858

loop_
_symmetry_equiv_pos_as_xyz
'x, y, z'
'-x+1/2, y+1/2, -z+1/2'
'-x, -y, -z'
'x-1/2, -y-1/2, z-1/2'

loop_
_atom_site_label
_atom_site_type_symbol
_atom_site_fract_x
_atom_site_fract_y
_atom_site_fract_z
_atom_site_U_iso_or_equiv
_atom_site_adp_type
_atom_site_occupancy
_atom_site_symmetry_multiplicity
_atom_site_calc_flag
_atom_site_refinement_flags
_atom_site_disorder_assembly
_atom_site_disorder_group
C1 C 0.88114(17) 0.00061(6) 0.68798(8) 0.0178(4) Uani 1 1 d . A .
C2 C 0.68995(18) 0.00727(7) 0.73869(8) 0.0203(4) Uani 1 1 d D A .
C3 C 0.56842(18) 0.03721(7) 0.72268(9) 0.0230(4) Uani 1 1 d D . .
H3A H 0.5905 0.0706 0.7288 0.035 Uiso 1 1 calc R . .
H3B H 0.5095 0.0282 0.7481 0.035 Uiso 1 1 calc R . .
H3C H 0.5278 0.0319 0.6810 0.035 Uiso 1 1 calc R . .
C4 C 0.7487(2) 0.01232(8) 0.80499(9) 0.0285(5) Uani 1 1 d D . .
H4A H 0.8254 -0.0072 0.8150 0.043 Uiso 1 1 calc R . .
H4B H 0.6868 0.0021 0.8283 0.043 Uiso 1 1 calc R . .
H4C H 0.7714 0.0453 0.8140 0.043 Uiso 1 1 calc R . .
C5 C 0.64979(19) -0.04364(7) 0.72493(9) 0.0253(4) Uani 1 1 d D . .
H5A H 0.6236 -0.0478 0.6818 0.038 Uiso 1 1 calc R . .
H5B H 0.5783 -0.0513 0.7437 0.038 Uiso 1 1 calc R . .
H5C H 0.7217 -0.0646 0.7404 0.038 Uiso 1 1 calc R . .
C6 C 1.0688(2) 0.02611(7) 0.64471(11) 0.0333(5) Uani 0.50 1 d PD A 1
C7 C 1.1321(4) 0.07359(16) 0.6448(2) 0.0238(10) Uani 0.50 1 d PD A 1
H7A H 1.1745 0.0818 0.6855 0.036 Uiso 0.50 1 calc PR A 1
H7B H 1.0676 0.0974 0.6295 0.036 Uiso 0.50 1 calc PR A 1
H7C H 1.1952 0.0724 0.6196 0.036 Uiso 0.50 1 calc PR A 1
C8 C 1.1539(4) -0.01247(15) 0.6633(2) 0.0335(11) Uani 0.50 1 d PD A 1
H8A H 1.1856 -0.0109 0.7064 0.050 Uiso 0.50 1 calc PR A 1
H8B H 1.2258 -0.0106 0.6432 0.050 Uiso 0.50 1 calc PR A 1
H8C H 1.1084 -0.0422 0.6530 0.050 Uiso 0.50 1 calc PR A 1
C9 C 1.0005(5) 0.01749(17) 0.57342(18) 0.0356(11) Uani 0.50 1 d PD A 1
H9A H 1.0658 0.0186 0.5493 0.053 Uiso 0.50 1 calc PR A 1
H9B H 0.9371 0.0421 0.5603 0.053 Uiso 0.50 1 calc PR A 1
H9C H 0.9587 -0.0134 0.5689 0.053 Uiso 0.50 1 calc PR A 1
C6' C 1.0688(2) 0.02611(7) 0.64471(11) 0.0333(5) Uani 0.50 1 d PD A 2
C7' C 1.1831(4) 0.02737(17) 0.7081(2) 0.0354(11) Uani 0.50 1 d PD A 2
H7'1 H 1.1693 0.0014 0.7340 0.053 Uiso 0.50 1 calc PR A 2
H7'2 H 1.1788 0.0574 0.7286 0.053 Uiso 0.50 1 calc PR A 2
H7'3 H 1.2672 0.0241 0.6981 0.053 Uiso 0.50 1 calc PR A 2
C8' C 1.0901(5) -0.01956(16) 0.6174(2) 0.0373(11) Uani 0.50 1 d PD A 2
H8'1 H 1.0972 -0.0445 0.6473 0.056 Uiso 0.50 1 calc PR A 2
H8'2 H 1.1690 -0.0181 0.6023 0.056 Uiso 0.50 1 calc PR A 2
H8'3 H 1.0183 -0.0263 0.5846 0.056 Uiso 0.50 1 calc PR A 2
C9' C 1.0916(5) 0.06800(17) 0.6128(3) 0.0330(11) Uani 0.50 1 d PD A 2
H9'1 H 1.1769 0.0664 0.6039 0.050 Uiso 0.50 1 calc PR A 2
H9'2 H 1.0855 0.0958 0.6373 0.050 Uiso 0.50 1 calc PR A 2
H9'3 H 1.0278 0.0701 0.5756 0.050 Uiso 0.50 1 calc PR A 2
C10 C 0.90320(18) -0.05118(7) 0.69186(9) 0.0203(4) Uani 1 1 d . . .
C11 C 0.84741(19) -0.08067(7) 0.64531(9) 0.0244(4) Uani 1 1 d . . .
H11 H 0.7933 -0.0680 0.6109 0.029 Uiso 1 1 calc R . .
C12 C 0.8715(2) -0.12874(7) 0.64956(10) 0.0291(5) Uani 1 1 d . . .
H12 H 0.8334 -0.1490 0.6180 0.035 Uiso 1 1 calc R . .
C13 C 0.9508(2) -0.14714(7) 0.69948(10) 0.0315(5) Uani 1 1 d . . .
H13 H 0.9671 -0.1800 0.7021 0.038 Uiso 1 1 calc R . .
C14 C 1.0065(2) -0.11798(7) 0.74558(10) 0.0288(5) Uani 1 1 d . . .
H14 H 1.0612 -0.1308 0.7797 0.035 Uiso 1 1 calc R . .
C15 C 0.98256(19) -0.06987(7) 0.74212(9) 0.0247(4) Uani 1 1 d . . .
H15 H 1.0203 -0.0498 0.7740 0.030 Uiso 1 1 calc R . .
C17 C 0.47979(17) 0.15136(6) 0.55715(8) 0.0180(4) Uani 1 1 d . . .
C18 C 0.48616(19) 0.12886(7) 0.61777(9) 0.0240(4) Uani 1 1 d . . .
H18A H 0.5142 0.0961 0.6168 0.036 Uiso 1 1 calc R . .
H18B H 0.4016 0.1298 0.6276 0.036 Uiso 1 1 calc R . .
H18C H 0.5468 0.1462 0.6479 0.036 Uiso 1 1 calc R . .
C19 C 0.38847(18) 0.12251(7) 0.51077(9) 0.0242(4) Uani 1 1 d . . .
H19A H 0.3731 0.1390 0.4726 0.036 Uiso 1 1 calc R . .
H19B H 0.3076 0.1184 0.5236 0.036 Uiso 1 1 calc R . .
H19C H 0.4262 0.0916 0.5064 0.036 Uiso 1 1 calc R . .
C20 C 0.43138(19) 0.20213(7) 0.55748(10) 0.0258(4) Uani 1 1 d . . .
H20A H 0.4899 0.2204 0.5875 0.039 Uiso 1 1 calc R . .
H20B H 0.3463 0.2022 0.5669 0.039 Uiso 1 1 calc R . .
H20C H 0.4270 0.2163 0.5183 0.039 Uiso 1 1 calc R . .
C21 C 0.88442(19) 0.17738(8) 0.48384(9) 0.0252(4) Uani 1 1 d . . .
C22 C 0.9202(2) 0.22953(8) 0.49197(11) 0.0378(6) Uani 1 1 d . . .
H22A H 0.8451 0.2489 0.4766 0.057 Uiso 1 1 calc R . .
H22B H 0.9873 0.2368 0.4702 0.057 Uiso 1 1 calc R . .
H22C H 0.9512 0.2362 0.5343 0.057 Uiso 1 1 calc R . .
C23 C 1.0022(2) 0.14722(9) 0.50785(10) 0.0344(5) Uani 1 1 d . . .
H23A H 1.0319 0.1534 0.5504 0.052 Uiso 1 1 calc R . .
H23B H 1.0699 0.1551 0.4867 0.052 Uiso 1 1 calc R . .
H23C H 0.9802 0.1139 0.5018 0.052 Uiso 1 1 calc R . .
C24 C 0.8416(2) 0.16602(10) 0.41770(9) 0.0400(6) Uani 1 1 d . . .
H24A H 0.8071 0.1340 0.4130 0.060 Uiso 1 1 calc R . .
H24B H 0.9147 0.1684 0.3984 0.060 Uiso 1 1 calc R . .
H24C H 0.7757 0.1884 0.3993 0.060 Uiso 1 1 calc R . .
C25 C 0.65733(18) 0.16368(6) 0.50176(8) 0.0173(4) Uani 1 1 d . . .
C26 C 0.58212(17) 0.17693(7) 0.44204(8) 0.0176(4) Uani 1 1 d . . .
C27 C 0.52536(19) 0.14316(7) 0.40117(8) 0.0232(4) Uani 1 1 d . . .
H27 H 0.5336 0.1107 0.4111 0.028 Uiso 1 1 calc R . .
C28 C 0.4567(2) 0.15705(7) 0.34600(9) 0.0262(5) Uani 1 1 d . . .
H28 H 0.4169 0.1340 0.3184 0.031 Uiso 1 1 calc R . .
C29 C 0.44580(19) 0.20414(7) 0.33093(9) 0.0248(4) Uani 1 1 d . . .
H29 H 0.3996 0.2134 0.2928 0.030 Uiso 1 1 calc R . .
C30 C 0.50213(19) 0.23779(7) 0.37129(8) 0.0219(4) Uani 1 1 d . . .
H30 H 0.4947 0.2702 0.3610 0.026 Uiso 1 1 calc R . .
C31 C 0.56953(18) 0.22429(7) 0.42682(8) 0.0196(4) Uani 1 1 d . . .
H31 H 0.6073 0.2475 0.4546 0.024 Uiso 1 1 calc R . .
C32 C 1.09495(17) 0.11241(7) 0.87261(8) 0.0192(4) Uani 1 1 d . . .
C33 C 1.0869(2) 0.05872(7) 0.86857(9) 0.0266(5) Uani 1 1 d . . .
H33A H 1.0275 0.0472 0.8925 0.040 Uiso 1 1 calc R . .
H33B H 1.1715 0.0452 0.8836 0.040 Uiso 1 1 calc R . .
H33C H 1.0565 0.0494 0.8271 0.040 Uiso 1 1 calc R . .
C34 C 1.19186(18) 0.13003(8) 0.83735(9) 0.0258(4) Uani 1 1 d . . .
H34A H 1.1640 0.1211 0.7955 0.039 Uiso 1 1 calc R . .
H34B H 1.2753 0.1160 0.8535 0.039 Uiso 1 1 calc R . .
H34C H 1.1984 0.1644 0.8404 0.039 Uiso 1 1 calc R . .
C35 C 1.1428(2) 0.12831(8) 0.93713(9) 0.0285(5) Uani 1 1 d . . .
H35A H 1.1333 0.1625 0.9398 0.043 Uiso 1 1 calc R . .
H35B H 1.2328 0.1198 0.9501 0.043 Uiso 1 1 calc R . .
H35C H 1.0927 0.1128 0.9627 0.043 Uiso 1 1 calc R . .
C36 C 0.65507(17) 0.18248(7) 0.83175(8) 0.0202(4) Uani 1 1 d . . .
C37 C 0.6540(2) 0.22307(10) 0.87436(12) 0.0472(7) Uani 1 1 d . . .
H37A H 0.6803 0.2118 0.9153 0.071 Uiso 1 1 calc R . .
H37B H 0.5678 0.2362 0.8684 0.071 Uiso 1 1 calc R . .
H37C H 0.7133 0.2475 0.8669 0.071 Uiso 1 1 calc R . .
C38 C 0.5761(2) 0.14203(10) 0.84779(17) 0.0641(10) Uani 1 1 d . . .
H38A H 0.5796 0.1155 0.8210 0.096 Uiso 1 1 calc R . .
H38B H 0.4875 0.1522 0.8439 0.096 Uiso 1 1 calc R . .
H38C H 0.6103 0.1322 0.8889 0.096 Uiso 1 1 calc R . .
C39 C 0.5994(2) 0.19930(12) 0.76966(10) 0.0546(8) Uani 1 1 d . . .
H39A H 0.6525 0.2246 0.7590 0.082 Uiso 1 1 calc R . .
H39B H 0.5128 0.2111 0.7679 0.082 Uiso 1 1 calc R . .
H39C H 0.5967 0.1731 0.7417 0.082 Uiso 1 1 calc R . .
C40 C 0.87174(17) 0.14699(6) 0.87150(8) 0.0178(4) Uani 1 1 d . . .
C41 C 0.86534(18) 0.13840(7) 0.93461(8) 0.0209(4) Uani 1 1 d . . .
C42 C 0.88302(18) 0.17515(8) 0.97559(9) 0.0240(4) Uani 1 1 d . . .
H42 H 0.8961 0.2062 0.9629 0.029 Uiso 1 1 calc R . .
C43 C 0.88167(19) 0.16661(8) 1.03479(9) 0.0302(5) Uani 1 1 d . . .
H43 H 0.8932 0.1918 1.0625 0.036 Uiso 1 1 calc R . .
C44 C 0.8635(2) 0.12152(9) 1.05326(10) 0.0369(6) Uani 1 1 d . . .
H44 H 0.8640 0.1156 1.0939 0.044 Uiso 1 1 calc R . .
C45 C 0.8446(2) 0.08464(9) 1.01308(10) 0.0354(5) Uani 1 1 d . . .
H45 H 0.8319 0.0536 1.0261 0.042 Uiso 1 1 calc R . .
C46 C 0.8444(2) 0.09313(8) 0.95358(9) 0.0278(5) Uani 1 1 d . . .
H46 H 0.8298 0.0680 0.9258 0.033 Uiso 1 1 calc R . .
C47 C 1.19549(17) 0.24234(7) 0.70415(9) 0.0193(4) Uani 1 1 d . . .
C48 C 1.27429(19) 0.27031(7) 0.66758(10) 0.0267(5) Uani 1 1 d . . .
H48A H 1.2376 0.2663 0.6252 0.040 Uiso 1 1 calc R . .
H48B H 1.3623 0.2588 0.6762 0.040 Uiso 1 1 calc R . .
H48C H 1.2733 0.3037 0.6780 0.040 Uiso 1 1 calc R . .
C49 C 1.23790(19) 0.25408(7) 0.77044(9) 0.0260(4) Uani 1 1 d . . .
H49A H 1.2336 0.2882 0.7760 0.039 Uiso 1 1 calc R . .
H49B H 1.3257 0.2433 0.7848 0.039 Uiso 1 1 calc R . .
H49C H 1.1815 0.2383 0.7928 0.039 Uiso 1 1 calc R . .
C50 C 1.21369(18) 0.18980(7) 0.69407(9) 0.0226(4) Uani 1 1 d . . .
H50A H 1.1579 0.1716 0.7144 0.034 Uiso 1 1 calc R . .
H50B H 1.3027 0.1812 0.7100 0.034 Uiso 1 1 calc R . .
H50C H 1.1921 0.1830 0.6514 0.034 Uiso 1 1 calc R . .
C51 C 0.75655(17) 0.31057(7) 0.64310(8) 0.0196(4) Uani 1 1 d . . .
C52 C 0.7784(2) 0.36261(7) 0.65940(11) 0.0315(5) Uani 1 1 d . . .
H52A H 0.8159 0.3654 0.7019 0.047 Uiso 1 1 calc R . .
H52B H 0.6968 0.3794 0.6505 0.047 Uiso 1 1 calc R . .
H52C H 0.8364 0.3763 0.6363 0.047 Uiso 1 1 calc R . .
C53 C 0.64757(18) 0.29403(7) 0.67149(9) 0.0221(4) Uani 1 1 d . . .
H53A H 0.6316 0.2605 0.6631 0.033 Uiso 1 1 calc R . .
H53B H 0.5705 0.3121 0.6550 0.033 Uiso 1 1 calc R . .
H53C H 0.6707 0.2989 0.7146 0.033 Uiso 1 1 calc R . .
C54 C 0.7199(2) 0.30494(8) 0.57543(9) 0.0284(5) Uani 1 1 d . . .
H54A H 0.7916 0.3146 0.5578 0.043 Uiso 1 1 calc R . .
H54B H 0.6457 0.3247 0.5597 0.043 Uiso 1 1 calc R . .
H54C H 0.6989 0.2719 0.5656 0.043 Uiso 1 1 calc R . .
C55 C 0.99502(18) 0.29071(6) 0.67372(8) 0.0174(4) Uani 1 1 d . . .
C56 C 1.05027(18) 0.33827(7) 0.66801(9) 0.0228(4) Uani 1 1 d . . .
C57 C 1.09431(19) 0.36570(7) 0.71824(11) 0.0294(5) Uani 1 1 d . . .
H57 H 1.0914 0.3538 0.7565 0.035 Uiso 1 1 calc R . .
C58 C 1.1424(2) 0.41046(8) 0.71254(14) 0.0437(7) Uani 1 1 d . . .
H58 H 1.1733 0.4290 0.7469 0.052 Uiso 1 1 calc R . .
C59 C 1.1453(2) 0.42786(9) 0.65734(15) 0.0503(8) Uani 1 1 d . . .
H59 H 1.1767 0.4587 0.6535 0.060 Uiso 1 1 calc R . .
C60 C 1.1028(2) 0.40094(9) 0.60715(14) 0.0478(7) Uani 1 1 d . . .
H60 H 1.1056 0.4133 0.5691 0.057 Uiso 1 1 calc R . .
C61 C 1.0557(2) 0.35570(8) 0.61212(11) 0.0328(5) Uani 1 1 d . . .
H61 H 1.0275 0.3370 0.5777 0.039 Uiso 1 1 calc R . .
C62 C 0.8905(12) 0.4854(4) 0.5194(5) 0.042(2) Uani 0.50 1 d PGU B -1
C63 C 0.9376(13) 0.4679(4) 0.4718(5) 0.0434(19) Uani 0.50 1 d PGDU B -1
H63 H 0.8962 0.4422 0.4492 0.052 Uiso 0.50 1 calc PR B -1
C64 C 1.0453(13) 0.4879(4) 0.4572(5) 0.055(3) Uani 0.50 1 d PGU B -1
H64 H 1.0775 0.4759 0.4246 0.067 Uiso 0.50 1 calc PR B -1
C65 C 1.1060(12) 0.5254(4) 0.4902(6) 0.061(3) Uani 0.50 1 d PGU B -1
H65 H 1.1796 0.5391 0.4802 0.073 Uiso 0.50 1 calc PR B -1
C66 C 1.0589(11) 0.5429(4) 0.5378(6) 0.062(3) Uani 0.50 1 d PGU B -1
H66 H 1.1003 0.5686 0.5603 0.075 Uiso 0.50 1 calc PR B -1
C67 C 0.9512(11) 0.5229(4) 0.5524(5) 0.045(2) Uani 0.50 1 d PGDU B -1
H67 H 0.9190 0.5349 0.5849 0.054 Uiso 0.50 1 calc PR B -1
C68 C 0.7777(6) 0.46412(19) 0.5362(2) 0.0502(14) Uani 0.50 1 d PDU B -1
H68A H 0.7041 0.4670 0.5031 0.075 Uiso 0.50 1 calc PR B -1
H68B H 0.7596 0.4804 0.5711 0.075 Uiso 0.50 1 calc PR B -1
H68C H 0.7942 0.4308 0.5457 0.075 Uiso 0.50 1 calc PR B -1
C69 C 0.5671(7) 0.0062(3) 0.5568(4) 0.0281(15) Uani 0.50 1 d PGDU C -1
H69 H 0.6244 0.0132 0.5931 0.034 Uiso 0.50 1 calc PR C -1
C70 C 0.6030(7) 0.0142(3) 0.5030(4) 0.0298(15) Uani 0.50 1 d PGDU C -1
C71 C 0.5192(7) 0.0039(3) 0.4499(4) 0.0317(16) Uani 0.50 1 d PGDU C -1
H71 H 0.5437 0.0094 0.4131 0.038 Uiso 0.50 1 calc PR C -1
C72 C 0.3994(7) -0.0145(3) 0.4506(4) 0.0358(18) Uani 0.50 1 d PGU C -1
H72 H 0.3421 -0.0216 0.4143 0.043 Uiso 0.50 1 calc PR C -1
C73 C 0.3635(7) -0.0226(3) 0.5044(4) 0.0306(15) Uani 0.50 1 d PGU C -1
H73 H 0.2816 -0.0351 0.5049 0.037 Uiso 0.50 1 calc PR C -1
C74 C 0.4473(7) -0.0122(3) 0.5575(4) 0.0322(16) Uani 0.50 1 d PGU C -1
H74 H 0.4228 -0.0177 0.5943 0.039 Uiso 0.50 1 calc PR C -1
C75 C 0.7344(5) 0.03331(18) 0.5023(2) 0.0404(12) Uani 0.50 1 d PDU C -1
H75A H 0.7951 0.0072 0.5056 0.061 Uiso 0.50 1 calc PR C -1
H75B H 0.7607 0.0548 0.5359 0.061 Uiso 0.50 1 calc PR C -1
H75C H 0.7323 0.0503 0.4650 0.061 Uiso 0.50 1 calc PR C -1
N1 N 0.95444(14) 0.03176(5) 0.67021(7) 0.0180(3) Uani 1 1 d . . .
N2 N 0.78276(14) 0.02464(5) 0.70351(7) 0.0171(3) Uani 1 1 d . . .
N3 N 0.61311(14) 0.15146(5) 0.54836(6) 0.0161(3) Uani 1 1 d . . .
N4 N 0.78617(14) 0.16604(5) 0.51920(7) 0.0170(3) Uani 1 1 d . . .
N5 N 0.78603(14) 0.16680(5) 0.83013(7) 0.0170(3) Uani 1 1 d . . .
N6 N 0.96916(14) 0.13328(5) 0.84551(7) 0.0176(3) Uani 1 1 d . . .
N7 N 1.05696(14) 0.25127(5) 0.68607(7) 0.0176(3) Uani 1 1 d . . .
N8 N 0.86888(14) 0.28035(5) 0.66634(7) 0.0165(3) Uani 1 1 d . . .
O1 O 0.90928(11) 0.19778(4) 0.74312(5) 0.0163(3) Uani 1 1 d . . .
O2 O 0.79931(11) 0.10376(4) 0.62400(5) 0.0158(3) Uani 1 1 d . . .
O3 O 0.74020(11) 0.19895(4) 0.64161(5) 0.0158(3) Uani 1 1 d . . .
O4 O 0.93780(11) 0.17982(4) 0.62529(5) 0.0162(3) Uani 1 1 d . . .
O5 O 0.97468(11) 0.10928(4) 0.73406(5) 0.0167(3) Uani 1 1 d . . .
O6 O 0.76061(11) 0.11490(4) 0.73264(5) 0.0163(3) Uani 1 1 d . . .
Si1 Si 0.84924(5) 0.083190(17) 0.69168(2) 0.01469(11) Uani 1 1 d . A .
Si2 Si 0.78657(5) 0.158200(17) 0.59860(2) 0.01438(11) Uani 1 1 d . A .
Si3 Si 0.88441(5) 0.145357(17) 0.76904(2) 0.01483(11) Uani 1 1 d . A .
Si4 Si 0.89362(5) 0.216088(17) 0.67372(2) 0.01474(11) Uani 1 1 d . A .

loop_
_atom_site_aniso_label
_atom_site_aniso_U_11
_atom_site_aniso_U_22
_atom_site_aniso_U_33
_atom_site_aniso_U_23
_atom_site_aniso_U_13
_atom_site_aniso_U_12
C1 0.0186(9) 0.0188(9) 0.0142(9) -0.0014(7) -0.0010(7) 0.0013(7)
C2 0.0212(10) 0.0206(10) 0.0195(10) 0.0013(8) 0.0054(8) -0.0031(8)
C3 0.0194(10) 0.0219(10) 0.0284(11) -0.0004(8) 0.0066(8) -0.0026(8)
C4 0.0297(11) 0.0358(12) 0.0205(10) 0.0020(9) 0.0062(9) -0.0029(9)
C5 0.0255(11) 0.0200(10) 0.0312(11) 0.0031(9) 0.0076(9) -0.0029(8)
C6 0.0315(12) 0.0214(11) 0.0540(15) -0.0040(10) 0.0250(11) 0.0014(9)
C7 0.021(2) 0.025(2) 0.027(3) 0.002(2) 0.010(2) 0.0035(18)
C8 0.029(2) 0.026(2) 0.051(3) 0.009(2) 0.020(2) 0.0077(19)
C9 0.044(3) 0.044(3) 0.023(2) -0.008(2) 0.015(2) -0.009(2)
C6' 0.0315(12) 0.0214(11) 0.0540(15) -0.0040(10) 0.0250(11) 0.0014(9)
C7' 0.020(2) 0.041(3) 0.045(3) -0.003(2) 0.007(2) 0.0041(19)
C8' 0.033(3) 0.031(3) 0.054(3) -0.007(2) 0.023(2) 0.000(2)
C9' 0.030(3) 0.027(3) 0.046(3) 0.003(3) 0.019(3) 0.000(2)
C10 0.0196(9) 0.0166(9) 0.0259(10) 0.0014(8) 0.0071(8) 0.0010(7)
C11 0.0250(10) 0.0207(10) 0.0280(11) -0.0037(8) 0.0065(9) -0.0002(8)
C12 0.0317(12) 0.0206(10) 0.0379(13) -0.0073(9) 0.0142(10) -0.0031(9)
C13 0.0373(12) 0.0166(10) 0.0466(14) 0.0024(9) 0.0222(11) 0.0045(9)
C14 0.0296(11) 0.0231(11) 0.0353(12) 0.0101(9) 0.0106(10) 0.0074(9)
C15 0.0240(10) 0.0229(10) 0.0273(11) 0.0021(8) 0.0058(9) 0.0020(8)
C17 0.0146(9) 0.0195(10) 0.0194(9) -0.0021(8) 0.0022(7) -0.0002(7)
C18 0.0189(10) 0.0330(11) 0.0197(10) 0.0012(8) 0.0032(8) -0.0023(8)
C19 0.0186(10) 0.0302(11) 0.0224(10) -0.0034(8) 0.0009(8) -0.0022(8)
C20 0.0242(10) 0.0220(10) 0.0330(12) -0.0016(9) 0.0100(9) 0.0044(8)
C21 0.0206(10) 0.0388(12) 0.0178(10) 0.0028(9) 0.0080(8) 0.0047(9)
C22 0.0318(12) 0.0453(14) 0.0385(13) 0.0116(11) 0.0126(10) -0.0080(11)
C23 0.0243(11) 0.0579(16) 0.0229(11) 0.0031(10) 0.0091(9) 0.0135(10)
C24 0.0304(12) 0.0728(18) 0.0184(11) 0.0034(11) 0.0087(9) 0.0154(12)
C25 0.0227(10) 0.0133(9) 0.0149(9) -0.0039(7) 0.0019(8) 0.0004(7)
C26 0.0171(9) 0.0204(10) 0.0146(9) 0.0006(7) 0.0018(7) 0.0010(7)
C27 0.0312(11) 0.0199(10) 0.0176(10) 0.0001(8) 0.0031(8) -0.0017(8)
C28 0.0304(11) 0.0280(11) 0.0179(10) -0.0038(8) -0.0004(8) -0.0061(9)
C29 0.0241(10) 0.0326(12) 0.0165(10) 0.0043(8) 0.0011(8) 0.0021(9)
C30 0.0248(10) 0.0213(10) 0.0198(10) 0.0038(8) 0.0051(8) 0.0035(8)
C31 0.0200(9) 0.0198(10) 0.0188(10) -0.0007(8) 0.0034(8) -0.0001(8)
C32 0.0166(9) 0.0219(10) 0.0172(9) 0.0004(8) -0.0008(7) 0.0026(8)
C33 0.0267(11) 0.0232(11) 0.0282(11) 0.0014(9) 0.0020(9) 0.0039(9)
C34 0.0159(10) 0.0337(12) 0.0265(11) 0.0019(9) 0.0011(8) 0.0021(8)
C35 0.0238(11) 0.0368(12) 0.0208(11) -0.0036(9) -0.0048(8) 0.0049(9)
C36 0.0153(9) 0.0244(10) 0.0211(10) -0.0031(8) 0.0046(8) 0.0026(8)
C37 0.0296(13) 0.0559(17) 0.0509(16) -0.0287(13) -0.0036(11) 0.0180(12)
C38 0.0232(13) 0.0444(16) 0.130(3) 0.0211(17) 0.0281(16) 0.0012(11)
C39 0.0350(14) 0.105(2) 0.0230(12) 0.0036(14) 0.0032(10) 0.0412(15)
C40 0.0191(9) 0.0172(9) 0.0164(9) -0.0031(7) 0.0025(7) -0.0033(7)
C41 0.0172(9) 0.0284(11) 0.0165(9) 0.0003(8) 0.0020(7) -0.0012(8)
C42 0.0195(10) 0.0313(11) 0.0206(10) -0.0034(8) 0.0025(8) -0.0018(8)
C43 0.0223(11) 0.0484(14) 0.0199(10) -0.0072(10) 0.0042(8) -0.0054(10)
C44 0.0357(13) 0.0591(16) 0.0159(10) 0.0011(10) 0.0056(9) -0.0096(11)
C45 0.0419(13) 0.0403(13) 0.0238(11) 0.0076(10) 0.0065(10) -0.0107(11)
C46 0.0293(11) 0.0318(12) 0.0218(11) -0.0004(9) 0.0041(9) -0.0049(9)
C47 0.0134(9) 0.0200(10) 0.0239(10) -0.0020(8) 0.0028(8) -0.0008(7)
C48 0.0184(10) 0.0280(11) 0.0355(12) -0.0014(9) 0.0099(9) -0.0018(8)
C49 0.0197(10) 0.0297(11) 0.0263(11) -0.0060(9) -0.0005(8) 0.0014(8)
C50 0.0162(9) 0.0222(10) 0.0287(11) -0.0016(8) 0.0033(8) 0.0025(8)
C51 0.0173(9) 0.0186(10) 0.0217(10) 0.0014(8) 0.0010(8) 0.0033(7)
C52 0.0231(11) 0.0186(10) 0.0505(14) -0.0016(10) 0.0026(10) 0.0043(8)
C53 0.0186(10) 0.0233(10) 0.0240(10) -0.0034(8) 0.0036(8) 0.0034(8)
C54 0.0240(11) 0.0374(12) 0.0220(11) 0.0049(9) 0.0009(8) 0.0039(9)
C55 0.0208(9) 0.0185(9) 0.0130(9) -0.0017(7) 0.0036(7) -0.0011(7)
C56 0.0175(9) 0.0187(10) 0.0342(12) 0.0024(8) 0.0097(8) 0.0003(8)
C57 0.0206(10) 0.0225(11) 0.0457(13) -0.0067(9) 0.0084(9) -0.0021(8)
C58 0.0262(12) 0.0236(12) 0.082(2) -0.0102(12) 0.0135(13) -0.0057(9)
C59 0.0350(14) 0.0205(12) 0.099(2) 0.0063(14) 0.0232(15) -0.0049(10)
C60 0.0343(13) 0.0415(15) 0.075(2) 0.0316(14) 0.0271(13) 0.0073(11)
C61 0.0308(12) 0.0295(12) 0.0408(13) 0.0108(10) 0.0136(10) 0.0023(9)
C62 0.033(4) 0.037(4) 0.050(5) -0.005(4) -0.008(3) 0.003(3)
C63 0.050(4) 0.037(4) 0.037(4) 0.004(4) -0.006(3) 0.004(3)
C64 0.050(5) 0.065(8) 0.051(5) 0.007(5) 0.009(4) 0.025(5)
C65 0.042(5) 0.075(9) 0.063(6) 0.005(6) 0.007(4) -0.008(5)
C66 0.029(4) 0.077(8) 0.077(7) -0.013(5) 0.002(4) -0.004(4)
C67 0.030(4) 0.043(4) 0.059(5) -0.006(4) -0.001(3) -0.002(3)
C68 0.065(4) 0.047(3) 0.038(3) -0.006(2) 0.010(3) -0.013(3)
C69 0.031(4) 0.027(4) 0.023(3) -0.007(2) -0.003(3) 0.003(3)
C70 0.032(4) 0.022(3) 0.034(3) -0.006(3) 0.005(3) -0.002(3)
C71 0.050(5) 0.023(4) 0.019(3) -0.006(2) -0.001(3) 0.005(4)
C72 0.045(5) 0.024(4) 0.030(4) -0.006(3) -0.011(3) 0.008(3)
C73 0.026(4) 0.022(3) 0.039(4) -0.009(3) -0.005(3) -0.002(3)
C74 0.036(4) 0.023(3) 0.035(4) -0.001(3) 0.002(3) -0.001(3)
C75 0.047(3) 0.042(3) 0.035(3) -0.015(2) 0.015(2) -0.004(2)
N1 0.0191(8) 0.0156(8) 0.0193(8) -0.0005(6) 0.0041(6) 0.0017(6)
N2 0.0172(8) 0.0162(8) 0.0174(8) -0.0008(6) 0.0029(6) -0.0012(6)
N3 0.0164(8) 0.0172(8) 0.0137(8) -0.0008(6) 0.0011(6) 0.0004(6)
N4 0.0159(8) 0.0206(8) 0.0141(8) 0.0003(6) 0.0025(6) 0.0011(6)
N5 0.0146(8) 0.0198(8) 0.0156(8) -0.0015(6) 0.0013(6) 0.0000(6)
N6 0.0153(8) 0.0198(8) 0.0166(8) -0.0003(6) 0.0010(6) 0.0016(6)
N7 0.0151(8) 0.0179(8) 0.0196(8) -0.0012(6) 0.0033(6) -0.0010(6)
N8 0.0154(8) 0.0155(8) 0.0178(8) -0.0003(6) 0.0015(6) -0.0004(6)
O1 0.0171(6) 0.0163(6) 0.0147(6) -0.0013(5) 0.0014(5) -0.0013(5)
O2 0.0165(6) 0.0154(6) 0.0146(6) -0.0015(5) 0.0008(5) 0.0008(5)
O3 0.0151(6) 0.0162(6) 0.0156(6) -0.0019(5) 0.0023(5) 0.0001(5)
O4 0.0147(6) 0.0177(6) 0.0160(6) -0.0012(5) 0.0031(5) 0.0001(5)
O5 0.0156(6) 0.0177(7) 0.0162(6) -0.0013(5) 0.0019(5) 0.0013(5)
O6 0.0153(6) 0.0166(6) 0.0165(6) -0.0021(5) 0.0026(5) -0.0014(5)
Si1 0.0146(2) 0.0141(2) 0.0149(2) -0.00100(19) 0.00192(19) -0.00017(19)
Si2 0.0143(2) 0.0157(2) 0.0127(2) -0.00099(19) 0.00202(19) 0.00054(19)
Si3 0.0147(2) 0.0158(2) 0.0134(2) -0.00092(19) 0.00146(19) -0.00051(19)
Si4 0.0141(2) 0.0151(2) 0.0145(2) -0.00103(19) 0.00180(19) -0.00019(19)

loop_
_atom_type_symbol
_atom_type_description
_atom_type_scat_dispersion_real
_atom_type_scat_dispersion_imag
_atom_type_scat_source
C C 0.0033 0.0016 'International Tables Vol C Tables 4.2.6.8 and 6.1.1.4'
H H 0.0000 0.0000 'International Tables Vol C Tables 4.2.6.8 and 6.1.1.4'
N N 0.0061 0.0033 'International Tables Vol C Tables 4.2.6.8 and 6.1.1.4'
Si Si 0.0817 0.0704 'International Tables Vol C Tables 4.2.6.8 and 6.1.1.4'
O O 0.0106 0.0060 'International Tables Vol C Tables 4.2.6.8 and 6.1.1.4'

loop_
_geom_angle_atom_site_label_1
_geom_angle_atom_site_label_2
_geom_angle_atom_site_label_3
_geom_angle
N1 C1 N2 106.97(16)
N1 C1 C10 126.16(17)
N2 C1 C10 126.86(17)
N2 C2 C5 113.14(16)
N2 C2 C4 109.08(15)
C5 C2 C4 109.64(16)
N2 C2 C3 108.39(15)
C5 C2 C3 106.66(16)
C4 C2 C3 109.88(16)
C2 C3 H3A 109.5
C2 C3 H3B 109.5
H3A C3 H3B 109.5
C2 C3 H3C 109.5
H3A C3 H3C 109.5
H3B C3 H3C 109.5
C2 C4 H4A 109.5
C2 C4 H4B 109.5
H4A C4 H4B 109.5
C2 C4 H4C 109.5
H4A C4 H4C 109.5
H4B C4 H4C 109.5
C2 C5 H5A 109.5
C2 C5 H5B 109.5
H5A C5 H5B 109.5
C2 C5 H5C 109.5
H5A C5 H5C 109.5
H5B C5 H5C 109.5
C8 C6 N1 119.7(2)
C8 C6 C7 115.1(3)
N1 C6 C7 108.2(2)
C8 C6 C9 107.6(3)
N1 C6 C9 100.1(2)
C7 C6 C9 103.8(3)
H7'1 C7' H7'2 109.5
H7'1 C7' H7'3 109.5
H7'2 C7' H7'3 109.5
H8'1 C8' H8'2 109.5
H8'1 C8' H8'3 109.5
H8'2 C8' H8'3 109.5
H9'1 C9' H9'2 109.5
H9'1 C9' H9'3 109.5
H9'2 C9' H9'3 109.5
C15 C10 C11 120.05(18)
C15 C10 C1 119.25(17)
C11 C10 C1 120.68(17)
C12 C11 C10 119.5(2)
C12 C11 H11 120.2
C10 C11 H11 120.2
C13 C12 C11 120.2(2)
C13 C12 H12 119.9
C11 C12 H12 119.9
C14 C13 C12 120.31(19)
C14 C13 H13 119.8
C12 C13 H13 119.8
C13 C14 C15 120.1(2)
C13 C14 H14 120.0
C15 C14 H14 120.0
C14 C15 C10 119.8(2)
C14 C15 H15 120.1
C10 C15 H15 120.1
N3 C17 C18 105.31(14)
N3 C17 C19 113.67(15)
C18 C17 C19 108.35(16)
N3 C17 C20 109.60(15)
C18 C17 C20 109.95(16)
C19 C17 C20 109.83(16)
C17 C18 H18A 109.5
C17 C18 H18B 109.5
H18A C18 H18B 109.5
C17 C18 H18C 109.5
H18A C18 H18C 109.5
H18B C18 H18C 109.5
C17 C19 H19A 109.5
C17 C19 H19B 109.5
H19A C19 H19B 109.5
C17 C19 H19C 109.5
H19A C19 H19C 109.5
H19B C19 H19C 109.5
C17 C20 H20A 109.5
C17 C20 H20B 109.5
H20A C20 H20B 109.5
C17 C20 H20C 109.5
H20A C20 H20C 109.5
H20B C20 H20C 109.5
N4 C21 C24 113.35(17)
N4 C21 C23 107.77(16)
C24 C21 C23 107.18(17)
N4 C21 C22 109.22(16)
C24 C21 C22 109.95(19)
C23 C21 C22 109.26(18)
C21 C22 H22A 109.5
C21 C22 H22B 109.5
H22A C22 H22B 109.5
C21 C22 H22C 109.5
H22A C22 H22C 109.5
H22B C22 H22C 109.5
C21 C23 H23A 109.5
C21 C23 H23B 109.5
H23A C23 H23B 109.5
C21 C23 H23C 109.5
H23A C23 H23C 109.5
H23B C23 H23C 109.5
C21 C24 H24A 109.5
C21 C24 H24B 109.5
H24A C24 H24B 109.5
C21 C24 H24C 109.5
H24A C24 H24C 109.5
H24B C24 H24C 109.5
N3 C25 N4 106.92(16)
N3 C25 C26 127.21(17)
N4 C25 C26 125.65(16)
C31 C26 C27 119.41(17)
C31 C26 C25 118.86(16)
C27 C26 C25 121.73(17)
C28 C27 C26 119.82(18)
C28 C27 H27 120.1
C26 C27 H27 120.1
C29 C28 C27 120.46(19)
C29 C28 H28 119.8
C27 C28 H28 119.8
C28 C29 C30 119.95(18)
C28 C29 H29 120.0
C30 C29 H29 120.0
C29 C30 C31 119.99(18)
C29 C30 H30 120.0
C31 C30 H30 120.0
C30 C31 C26 120.35(18)
C30 C31 H31 119.8
C26 C31 H31 119.8
N6 C32 C34 107.71(15)
N6 C32 C33 109.70(15)
C34 C32 C33 109.29(16)
N6 C32 C35 112.34(15)
C34 C32 C35 106.83(16)
C33 C32 C35 110.85(16)
C32 C33 H33A 109.5
C32 C33 H33B 109.5
H33A C33 H33B 109.5
C32 C33 H33C 109.5
H33A C33 H33C 109.5
H33B C33 H33C 109.5
C32 C34 H34A 109.5
C32 C34 H34B 109.5
H34A C34 H34B 109.5
C32 C34 H34C 109.5
H34A C34 H34C 109.5
H34B C34 H34C 109.5
C32 C35 H35A 109.5
C32 C35 H35B 109.5
H35A C35 H35B 109.5
C32 C35 H35C 109.5
H35A C35 H35C 109.5
H35B C35 H35C 109.5
N5 C36 C39 105.22(16)
N5 C36 C37 112.31(16)
C39 C36 C37 108.5(2)
N5 C36 C38 110.98(17)
C39 C36 C38 109.8(2)
C37 C36 C38 109.9(2)
C36 C37 H37A 109.5
C36 C37 H37B 109.5
H37A C37 H37B 109.5
C36 C37 H37C 109.5
H37A C37 H37C 109.5
H37B C37 H37C 109.5
C36 C38 H38A 109.5
C36 C38 H38B 109.5
H38A C38 H38B 109.5
C36 C38 H38C 109.5
H38A C38 H38C 109.5
H38B C38 H38C 109.5
C36 C39 H39A 109.5
C36 C39 H39B 109.5
H39A C39 H39B 109.5
C36 C39 H39C 109.5
H39A C39 H39C 109.5
H39B C39 H39C 109.5
N5 C40 N6 106.92(16)
N5 C40 C41 127.88(17)
N6 C40 C41 125.14(16)
C46 C41 C42 119.26(18)
C46 C41 C40 120.06(18)
C42 C41 C40 120.67(18)
C43 C42 C41 120.4(2)
C43 C42 H42 119.8
C41 C42 H42 119.8
C44 C43 C42 119.8(2)
C44 C43 H43 120.1
C42 C43 H43 120.1
C43 C44 C45 120.6(2)
C43 C44 H44 119.7
C45 C44 H44 119.7
C44 C45 C46 119.8(2)
C44 C45 H45 120.1
C46 C45 H45 120.1
C45 C46 C41 120.1(2)
C45 C46 H46 119.9
C41 C46 H46 119.9
N7 C47 C50 106.08(14)
N7 C47 C48 113.13(16)
C50 C47 C48 108.69(16)
N7 C47 C49 108.39(15)
C50 C47 C49 110.00(16)
C48 C47 C49 110.45(16)
C47 C48 H48A 109.5
C47 C48 H48B 109.5
H48A C48 H48B 109.5
C47 C48 H48C 109.5
H48A C48 H48C 109.5
H48B C48 H48C 109.5
C47 C49 H49A 109.5
C47 C49 H49B 109.5
H49A C49 H49B 109.5
C47 C49 H49C 109.5
H49A C49 H49C 109.5
H49B C49 H49C 109.5
C47 C50 H50A 109.5
C47 C50 H50B 109.5
H50A C50 H50B 109.5
C47 C50 H50C 109.5
H50A C50 H50C 109.5
H50B C50 H50C 109.5
N8 C51 C53 107.69(15)
N8 C51 C52 113.48(15)
C53 C51 C52 106.50(16)
N8 C51 C54 108.86(15)
C53 C51 C54 110.16(16)
C52 C51 C54 110.08(17)
C51 C52 H52A 109.5
C51 C52 H52B 109.5
H52A C52 H52B 109.5
C51 C52 H52C 109.5
H52A C52 H52C 109.5
H52B C52 H52C 109.5
C51 C53 H53A 109.5
C51 C53 H53B 109.5
H53A C53 H53B 109.5
C51 C53 H53C 109.5
H53A C53 H53C 109.5
H53B C53 H53C 109.5
C51 C54 H54A 109.5
C51 C54 H54B 109.5
H54A C54 H54B 109.5
C51 C54 H54C 109.5
H54A C54 H54C 109.5
H54B C54 H54C 109.5
N7 C55 N8 106.85(16)
N7 C55 C56 127.15(17)
N8 C55 C56 125.99(16)
C61 C56 C57 119.8(2)
C61 C56 C55 119.82(19)
C57 C56 C55 120.41(18)
C58 C57 C56 120.2(2)
C58 C57 H57 119.9
C56 C57 H57 119.9
C59 C58 C57 119.9(3)
C59 C58 H58 120.0
C57 C58 H58 120.0
C58 C59 C60 120.6(2)
C58 C59 H59 119.7
C60 C59 H59 119.7
C59 C60 C61 120.3(2)
C59 C60 H60 119.9
C61 C60 H60 119.9
C56 C61 C60 119.3(2)
C56 C61 H61 120.3
C60 C61 H61 120.3
C63 C62 C67 120.0
C63 C62 C68 120.8(4)
C67 C62 C68 119.2(4)
C62 C63 C64 120.0
C62 C63 H63 120.0
C64 C63 H63 120.0
C65 C64 C63 120.0
C65 C64 H64 120.0
C63 C64 H64 120.0
C66 C65 C64 120.0
C66 C65 H65 120.0
C64 C65 H65 120.0
C67 C66 C65 120.0
C67 C66 H66 120.0
C65 C66 H66 120.0
C66 C67 C62 120.0
C66 C67 H67 120.0
C62 C67 H67 120.0
C70 C69 C74 120.0
C70 C69 H69 120.0
C74 C69 H69 120.0
C71 C70 C69 120.0
C71 C70 C75 120.1(4)
C69 C70 C75 119.9(4)
C70 C71 C72 120.0
C70 C71 H71 120.0
C72 C71 H71 120.0
C71 C72 C73 120.0
C71 C72 H72 120.0
C73 C72 H72 120.0
C74 C73 C72 120.0
C74 C73 H73 120.0
C72 C73 H73 120.0
C73 C74 C69 120.0
C73 C74 H74 120.0
C69 C74 H74 120.0
C1 N1 C6 131.01(16)
C1 N1 Si1 90.61(12)
C6 N1 Si1 138.38(13)
C1 N2 C2 128.02(15)
C1 N2 Si1 93.93(11)
C2 N2 Si1 134.23(12)
C25 N3 C17 129.51(16)
C25 N3 Si2 89.79(11)
C17 N3 Si2 137.16(12)
C25 N4 C21 129.72(15)
C25 N4 Si2 94.59(11)
C21 N4 Si2 135.27(12)
C40 N5 C36 129.72(16)
C40 N5 Si3 89.25(11)
C36 N5 Si3 138.04(12)
C40 N6 C32 129.86(15)
C40 N6 Si3 95.44(11)
C32 N6 Si3 134.54(12)
C55 N7 C47 130.19(16)
C55 N7 Si4 90.40(11)
C47 N7 Si4 139.36(12)
C55 N8 C51 129.14(15)
C55 N8 Si4 94.71(11)
C51 N8 Si4 133.97(12)
Si3 O1 Si4 129.96(8)
Si1 O2 Si2 130.94(8)
Si2 O3 Si4 94.28(6)
Si4 O4 Si2 94.70(6)
Si1 O5 Si3 94.28(6)
Si3 O6 Si1 94.26(6)
O2 Si1 O5 117.48(7)
O2 Si1 O6 102.92(6)
O5 Si1 O6 85.25(6)
O2 Si1 N2 113.48(7)
O5 Si1 N2 127.11(7)
O6 Si1 N2 96.67(7)
O2 Si1 N1 96.71(7)
O5 Si1 N1 92.40(7)
O6 Si1 N1 158.96(7)
N2 Si1 N1 68.21(7)
O2 Si2 O3 117.04(7)
O2 Si2 O4 101.85(6)
O3 Si2 O4 85.15(6)
O2 Si2 N4 116.65(7)
O3 Si2 N4 124.52(7)
O4 Si2 N4 96.82(7)
O2 Si2 N3 96.58(6)
O3 Si2 N3 93.08(6)
O4 Si2 N3 160.14(7)
N4 Si2 N3 67.96(7)
O1 Si3 O6 117.51(7)
O1 Si3 O5 102.73(6)
O6 Si3 O5 85.54(6)
O1 Si3 N6 115.51(7)
O6 Si3 N6 124.83(7)
O5 Si3 N6 97.02(7)
O1 Si3 N5 97.27(7)
O6 Si3 N5 91.70(6)
O5 Si3 N5 158.71(7)
N6 Si3 N5 67.41(7)
O1 Si4 O4 117.87(7)
O1 Si4 O3 102.76(6)
O4 Si4 O3 85.25(6)
O1 Si4 N8 112.53(7)
O4 Si4 N8 127.46(7)
O3 Si4 N8 97.66(7)
O1 Si4 N7 96.33(7)
O4 Si4 N7 92.43(7)
O3 Si4 N7 159.51(7)
N8 Si4 N7 67.75(7)

loop_
_geom_bond_atom_site_label_1
_geom_bond_atom_site_label_2
_geom_bond_distance
C1 N1 1.305(2)
C1 N2 1.365(2)
C1 C10 1.491(3)
C2 N2 1.491(2)
C2 C5 1.524(3)
C2 C4 1.532(3)
C2 C3 1.536(3)
C3 H3A 0.9800
C3 H3B 0.9800
C3 H3C 0.9800
C4 H4A 0.9800
C4 H4B 0.9800
C4 H4C 0.9800
C5 H5A 0.9800
C5 H5B 0.9800
C5 H5C 0.9800
C6 C8 1.434(4)
C6 N1 1.474(3)
C6 C7 1.510(5)
C6 C9 1.670(5)
C7 H7A 0.9800
C7 H7B 0.9800
C7 H7C 0.9800
C8 H8A 0.9800
C8 H8B 0.9800
C8 H8C 0.9800
C9 H9A 0.9800
C9 H9B 0.9800
C9 H9C 0.9800
C7' H7'1 0.9800
C7' H7'2 0.9800
C7' H7'3 0.9800
C8' H8'1 0.9800
C8' H8'2 0.9800
C8' H8'3 0.9800
C9' H9'1 0.9800
C9' H9'2 0.9800
C9' H9'3 0.9800
C10 C15 1.391(3)
C10 C11 1.393(3)
C11 C12 1.390(3)
C11 H11 0.9500
C12 C13 1.383(3)
C12 H12 0.9500
C13 C14 1.380(3)
C13 H13 0.9500
C14 C15 1.390(3)
C14 H14 0.9500
C15 H15 0.9500
C17 N3 1.485(2)
C17 C18 1.523(3)
C17 C19 1.529(3)
C17 C20 1.534(3)
C18 H18A 0.9800
C18 H18B 0.9800
C18 H18C 0.9800
C19 H19A 0.9800
C19 H19B 0.9800
C19 H19C 0.9800
C20 H20A 0.9800
C20 H20B 0.9800
C20 H20C 0.9800
C21 N4 1.494(2)
C21 C24 1.530(3)
C21 C23 1.532(3)
C21 C22 1.532(3)
C22 H22A 0.9800
C22 H22B 0.9800
C22 H22C 0.9800
C23 H23A 0.9800
C23 H23B 0.9800
C23 H23C 0.9800
C24 H24A 0.9800
C24 H24B 0.9800
C24 H24C 0.9800
C25 N3 1.306(2)
C25 N4 1.358(2)
C25 C26 1.490(2)
C26 C31 1.390(3)
C26 C27 1.392(3)
C27 C28 1.386(3)
C27 H27 0.9500
C28 C29 1.381(3)
C28 H28 0.9500
C29 C30 1.382(3)
C29 H29 0.9500
C30 C31 1.385(3)
C30 H30 0.9500
C31 H31 0.9500
C32 N6 1.487(2)
C32 C34 1.530(3)
C32 C33 1.530(3)
C32 C35 1.535(3)
C33 H33A 0.9800
C33 H33B 0.9800
C33 H33C 0.9800
C34 H34A 0.9800
C34 H34B 0.9800
C34 H34C 0.9800
C35 H35A 0.9800
C35 H35B 0.9800
C35 H35C 0.9800
C36 N5 1.482(2)
C36 C39 1.507(3)
C36 C37 1.515(3)
C36 C38 1.518(3)
C37 H37A 0.9800
C37 H37B 0.9800
C37 H37C 0.9800
C38 H38A 0.9800
C38 H38B 0.9800
C38 H38C 0.9800
C39 H39A 0.9800
C39 H39B 0.9800
C39 H39C 0.9800
C40 N5 1.306(2)
C40 N6 1.364(2)
C40 C41 1.488(3)
C41 C46 1.391(3)
C41 C42 1.393(3)
C42 C43 1.387(3)
C42 H42 0.9500
C43 C44 1.376(3)
C43 H43 0.9500
C44 C45 1.384(3)
C44 H44 0.9500
C45 C46 1.390(3)
C45 H45 0.9500
C46 H46 0.9500
C47 N7 1.479(2)
C47 C50 1.530(3)
C47 C48 1.533(3)
C47 C49 1.535(3)
C48 H48A 0.9800
C48 H48B 0.9800
C48 H48C 0.9800
C49 H49A 0.9800
C49 H49B 0.9800
C49 H49C 0.9800
C50 H50A 0.9800
C50 H50B 0.9800
C50 H50C 0.9800
C51 N8 1.486(2)
C51 C53 1.527(3)
C51 C52 1.532(3)
C51 C54 1.533(3)
C52 H52A 0.9800
C52 H52B 0.9800
C52 H52C 0.9800
C53 H53A 0.9800
C53 H53B 0.9800
C53 H53C 0.9800
C54 H54A 0.9800
C54 H54B 0.9800
C54 H54C 0.9800
C55 N7 1.304(2)
C55 N8 1.360(2)
C55 C56 1.492(3)
C56 C61 1.391(3)
C56 C57 1.393(3)
C57 C58 1.389(3)
C57 H57 0.9500
C58 C59 1.369(4)
C58 H58 0.9500
C59 C60 1.382(4)
C59 H59 0.9500
C60 C61 1.395(3)
C60 H60 0.9500
C61 H61 0.9500
C62 C63 1.3900
C62 C67 1.3900
C62 C68 1.475(15)
C63 C64 1.3900
C63 H63 0.9500
C64 C65 1.3900
C64 H64 0.9500
C65 C66 1.3900
C65 H65 0.9500
C66 C67 1.3900
C66 H66 0.9500
C67 H67 0.9500
C68 H68A 0.9800
C68 H68B 0.9800
C68 H68C 0.9800
C69 C70 1.3900
C69 C74 1.3900
C69 H69 0.9500
C70 C71 1.3900
C70 C75 1.513(6)
C71 C72 1.3900
C71 H71 0.9500
C72 C73 1.3900
C72 H72 0.9500
C73 C74 1.3900
C73 H73 0.9500
C74 H74 0.9500
C75 H75A 0.9800
C75 H75B 0.9800
C75 H75C 0.9800
N1 Si1 1.9710(16)
N2 Si1 1.8524(16)
N3 Si2 1.9855(16)
N4 Si2 1.8397(16)
N5 Si3 2.0191(16)
N6 Si3 1.8377(16)
N7 Si4 1.9857(16)
N8 Si4 1.8480(16)
O1 Si3 1.6469(13)
O1 Si4 1.6548(13)
O2 Si1 1.6455(13)
O2 Si2 1.6494(13)
O3 Si2 1.6650(13)
O3 Si4 1.7282(13)
O4 Si4 1.6577(13)
O4 Si2 1.7241(13)
O5 Si1 1.6633(13)
O5 Si3 1.7204(13)
O6 Si3 1.6590(13)
O6 Si1 1.7252(13)

loop_
_geom_torsion_atom_site_label_1
_geom_torsion_atom_site_label_2
_geom_torsion_atom_site_label_3
_geom_torsion_atom_site_label_4
_geom_torsion
N1 C1 C10 C15 84.0(2)
N2 C1 C10 C15 -94.4(2)
N1 C1 C10 C11 -94.7(2)
N2 C1 C10 C11 87.0(2)
C15 C10 C11 C12 0.1(3)
C1 C10 C11 C12 178.74(18)
C10 C11 C12 C13 -0.3(3)
C11 C12 C13 C14 0.1(3)
C12 C13 C14 C15 0.3(3)
C13 C14 C15 C10 -0.5(3)
C11 C10 C15 C14 0.3(3)
C1 C10 C15 C14 -178.35(18)
N3 C25 C26 C31 101.5(2)
N4 C25 C26 C31 -72.4(2)
N3 C25 C26 C27 -79.0(3)
N4 C25 C26 C27 107.1(2)
C31 C26 C27 C28 -0.2(3)
C25 C26 C27 C28 -179.69(18)
C26 C27 C28 C29 1.0(3)
C27 C28 C29 C30 -0.8(3)
C28 C29 C30 C31 0.0(3)
C29 C30 C31 C26 0.7(3)
C27 C26 C31 C30 -0.6(3)
C25 C26 C31 C30 178.87(17)
N5 C40 C41 C46 105.7(2)
N6 C40 C41 C46 -71.3(3)
N5 C40 C41 C42 -75.8(3)
N6 C40 C41 C42 107.2(2)
C46 C41 C42 C43 1.0(3)
C40 C41 C42 C43 -177.59(18)
C41 C42 C43 C44 0.4(3)
C42 C43 C44 C45 -1.0(3)
C43 C44 C45 C46 0.2(4)
C44 C45 C46 C41 1.2(3)
C42 C41 C46 C45 -1.7(3)
C40 C41 C46 C45 176.81(19)
N7 C55 C56 C61 97.5(2)
N8 C55 C56 C61 -81.8(2)
N7 C55 C56 C57 -83.7(3)
N8 C55 C56 C57 96.9(2)
C61 C56 C57 C58 0.6(3)
C55 C56 C57 C58 -178.23(19)
C56 C57 C58 C59 0.7(3)
C57 C58 C59 C60 -1.2(4)
C58 C59 C60 C61 0.4(4)
C57 C56 C61 C60 -1.4(3)
C55 C56 C61 C60 177.44(19)
C59 C60 C61 C56 0.9(3)
C67 C62 C63 C64 0.0
C68 C62 C63 C64 -178.9(6)
C62 C63 C64 C65 0.0
C63 C64 C65 C66 0.0
C64 C65 C66 C67 0.0
C65 C66 C67 C62 0.0
C63 C62 C67 C66 0.0
C68 C62 C67 C66 179.0(6)
C74 C69 C70 C71 0.0
C74 C69 C70 C75 -178.8(5)
C69 C70 C71 C72 0.0
C75 C70 C71 C72 178.8(5)
C70 C71 C72 C73 0.0
C71 C72 C73 C74 0.0
C72 C73 C74 C69 0.0
C70 C69 C74 C73 0.0
N2 C1 N1 C6 -175.35(19)
C10 C1 N1 C6 6.0(3)
N2 C1 N1 Si1 4.60(14)
C10 C1 N1 Si1 -174.04(17)
C8 C6 N1 C1 -33.1(4)
C7 C6 N1 C1 -167.6(3)
C9 C6 N1 C1 84.1(3)
C8 C6 N1 Si1 147.0(3)
C7 C6 N1 Si1 12.4(4)
C9 C6 N1 Si1 -95.8(3)
N1 C1 N2 C2 -165.18(16)
C10 C1 N2 C2 13.4(3)
N1 C1 N2 Si1 -4.91(15)
C10 C1 N2 Si1 173.72(17)
C5 C2 N2 C1 -38.0(3)
C4 C2 N2 C1 84.3(2)
C3 C2 N2 C1 -156.11(17)
C5 C2 N2 Si1 170.00(14)
C4 C2 N2 Si1 -67.7(2)
C3 C2 N2 Si1 51.9(2)
N4 C25 N3 C17 168.74(16)
C26 C25 N3 C17 -6.1(3)
N4 C25 N3 Si2 7.41(14)
C26 C25 N3 Si2 -167.43(17)
C18 C17 N3 C25 174.28(18)
C19 C17 N3 C25 55.8(2)
C20 C17 N3 C25 -67.5(2)
C18 C17 N3 Si2 -33.8(2)
C19 C17 N3 Si2 -152.26(15)
C20 C17 N3 Si2 84.4(2)
N3 C25 N4 C21 178.61(17)
C26 C25 N4 C21 -6.4(3)
N3 C25 N4 Si2 -8.03(15)
C26 C25 N4 Si2 166.92(16)
C24 C21 N4 C25 -26.1(3)
C23 C21 N4 C25 -144.49(19)
C22 C21 N4 C25 96.9(2)
C24 C21 N4 Si2 163.37(16)
C23 C21 N4 Si2 44.9(3)
C22 C21 N4 Si2 -73.7(2)
N6 C40 N5 C36 171.39(17)
C41 C40 N5 C36 -6.0(3)
N6 C40 N5 Si3 8.46(14)
C41 C40 N5 Si3 -168.96(18)
C39 C36 N5 C40 -176.0(2)
C37 C36 N5 C40 66.2(3)
C38 C36 N5 C40 -57.2(3)
C39 C36 N5 Si3 -22.0(3)
C37 C36 N5 Si3 -139.87(19)
C38 C36 N5 Si3 96.7(2)
N5 C40 N6 C32 174.76(17)
C41 C40 N6 C32 -7.7(3)
N5 C40 N6 Si3 -9.35(15)
C41 C40 N6 Si3 168.17(16)
C34 C32 N6 C40 -146.65(18)
C33 C32 N6 C40 94.5(2)
C35 C32 N6 C40 -29.3(3)
C34 C32 N6 Si3 39.1(2)
C33 C32 N6 Si3 -79.8(2)
C35 C32 N6 Si3 156.45(15)
N8 C55 N7 C47 -173.08(17)
C56 C55 N7 C47 7.5(3)
N8 C55 N7 Si4 4.63(14)
C56 C55 N7 Si4 -174.82(18)
C50 C47 N7 C55 -163.14(18)
C48 C47 N7 C55 -44.1(3)
C49 C47 N7 C55 78.8(2)
C50 C47 N7 Si4 20.4(3)
C48 C47 N7 Si4 139.44(16)
C49 C47 N7 Si4 -97.7(2)
N7 C55 N8 C51 -169.86(17)
C56 C55 N8 C51 9.6(3)
N7 C55 N8 Si4 -5.00(15)
C56 C55 N8 Si4 174.46(17)
C53 C51 N8 C55 -151.81(18)
C52 C51 N8 C55 -34.2(3)
C54 C51 N8 C55 88.8(2)
C53 C51 N8 Si4 49.4(2)
C52 C51 N8 Si4 167.01(15)
C54 C51 N8 Si4 -70.0(2)
Si2 O2 Si1 O5 -39.75(13)
Si2 O2 Si1 O6 51.61(11)
Si2 O2 Si1 N2 154.88(9)
Si2 O2 Si1 N1 -136.00(10)
Si3 O5 Si1 O2 96.00(7)
Si3 O5 Si1 O6 -6.11(6)
Si3 O5 Si1 N2 -100.89(8)
Si3 O5 Si1 N1 -165.15(6)
Si3 O6 Si1 O2 -110.80(7)
Si3 O6 Si1 O5 6.33(6)
Si3 O6 Si1 N2 133.19(7)
Si3 O6 Si1 N1 90.67(19)
C1 N2 Si1 O2 91.26(11)
C2 N2 Si1 O2 -110.53(17)
C1 N2 Si1 O5 -72.42(13)
C2 N2 Si1 O5 85.79(18)
C1 N2 Si1 O6 -161.51(11)
C2 N2 Si1 O6 -3.30(17)
C1 N2 Si1 N1 3.34(10)
C2 N2 Si1 N1 161.56(18)
C1 N1 Si1 O2 -116.14(11)
C6 N1 Si1 O2 63.8(2)
C1 N1 Si1 O5 125.83(11)
C6 N1 Si1 O5 -54.2(2)
C1 N1 Si1 O6 42.8(2)
C6 N1 Si1 O6 -137.2(2)
C1 N1 Si1 N2 -3.49(11)
C6 N1 Si1 N2 176.5(2)
Si1 O2 Si2 O3 -37.36(13)
Si1 O2 Si2 O4 53.23(11)
Si1 O2 Si2 N4 157.18(9)
Si1 O2 Si2 N3 -134.22(10)
Si4 O3 Si2 O2 95.00(7)
Si4 O3 Si2 O4 -5.84(6)
Si4 O3 Si2 N4 -100.79(8)
Si4 O3 Si2 N3 -166.01(6)
Si4 O4 Si2 O2 -110.55(7)
Si4 O4 Si2 O3 6.09(6)
Si4 O4 Si2 N4 130.33(7)
Si4 O4 Si2 N3 91.7(2)
C25 N4 Si2 O2 91.72(12)
C21 N4 Si2 O2 -95.54(19)
C25 N4 Si2 O3 -72.54(13)
C21 N4 Si2 O3 100.20(19)
C25 N4 Si2 O4 -161.34(11)
C21 N4 Si2 O4 11.40(19)
C25 N4 Si2 N3 5.44(10)
C21 N4 Si2 N3 178.2(2)
C25 N3 Si2 O2 -121.77(11)
C17 N3 Si2 O2 79.53(18)
C25 N3 Si2 O3 120.56(11)
C17 N3 Si2 O3 -38.15(18)
C25 N3 Si2 O4 36.3(2)
C17 N3 Si2 O4 -122.4(2)
C25 N3 Si2 N4 -5.64(11)
C17 N3 Si2 N4 -164.34(19)
Si4 O1 Si3 O6 -38.74(13)
Si4 O1 Si3 O5 52.85(11)
Si4 O1 Si3 N6 157.12(9)
Si4 O1 Si3 N5 -134.49(10)
Si1 O6 Si3 O1 95.92(7)
Si1 O6 Si3 O5 -6.12(6)
Si1 O6 Si3 N6 -101.57(8)
Si1 O6 Si3 N5 -164.98(6)
Si1 O5 Si3 O1 -110.87(7)
Si1 O5 Si3 O6 6.35(6)
Si1 O5 Si3 N6 130.93(7)
Si1 O5 Si3 N5 89.56(18)
C40 N6 Si3 O1 93.57(12)
C32 N6 Si3 O1 -90.84(18)
C40 N6 Si3 O6 -69.25(13)
C32 N6 Si3 O6 106.33(17)
C40 N6 Si3 O5 -158.69(11)
C32 N6 Si3 O5 16.89(18)
C40 N6 Si3 N5 6.25(10)
C32 N6 Si3 N5 -178.17(19)
C40 N5 Si3 O1 -121.15(11)
C36 N5 Si3 O1 78.59(19)
C40 N5 Si3 O6 120.84(11)
C36 N5 Si3 O6 -39.43(19)
C40 N5 Si3 O5 38.8(2)
C36 N5 Si3 O5 -121.5(2)
C40 N5 Si3 N6 -6.50(11)
C36 N5 Si3 N6 -166.8(2)
Si3 O1 Si4 O4 -38.70(13)
Si3 O1 Si4 O3 52.65(11)
Si3 O1 Si4 N8 156.66(9)
Si3 O1 Si4 N7 -134.84(10)
Si2 O4 Si4 O1 96.07(7)
Si2 O4 Si4 O3 -5.87(6)
Si2 O4 Si4 N8 -101.89(8)
Si2 O4 Si4 N7 -165.47(6)
Si2 O3 Si4 O1 -111.45(7)
Si2 O3 Si4 O4 6.07(6)
Si2 O3 Si4 N8 133.28(7)
Si2 O3 Si4 N7 90.27(19)
C55 N8 Si4 O1 91.05(11)
C51 N8 Si4 O1 -105.29(17)
C55 N8 Si4 O4 -71.79(13)
C51 N8 Si4 O4 91.87(18)
C55 N8 Si4 O3 -161.66(11)
C51 N8 Si4 O3 2.00(18)
C55 N8 Si4 N7 3.39(10)
C51 N8 Si4 N7 167.05(18)
C55 N7 Si4 O1 -115.31(11)
C47 N7 Si4 O1 62.01(19)
C55 N7 Si4 O4 126.30(11)
C47 N7 Si4 O4 -56.38(19)
C55 N7 Si4 O3 43.4(2)
C47 N7 Si4 O3 -139.3(2)
C55 N7 Si4 N8 -3.52(11)
C47 N7 Si4 N8 173.8(2)
